data_4100695
loop_
_publ_author_name
'Emmanuel Terazzi'
'Stephane Torelli'
'Jean-Pierre Rivera'
'Jean-Marc Benech'
'Gerald Bernardinelli'
'Cyril Bourgogne'
'Bertrand Donnio'
'Daniel Guillon'
'Daniel Imbert'
'Jean-Claude Bunzli'
'Andre Pinto'
'Damien Jeannerat'
'Claude Piguet'

_publ_section_title
;
Molecular Control of Macroscopic Cubic, Columnar and Lamellar
Organizations in Luminescent Lanthanide-containing Thermotropic
Liquid Crystals.
;
_journal_name_full 'Journal of the American Chemical Society'
_journal_paper_doi 10.1021/ja0446101
_journal_year 2005
_chemical_formula_sum 'C38 H62 Al Li O4'
_chemical_formula_weight 616.80
_space_group_IT_number 14
_symmetry_cell_setting monoclinic
_symmetry_space_group_name_Hall '-P 2yn'
_symmetry_space_group_name_H-M 'P 1 21/n 1'
_cell_angle_alpha 90.00
_cell_angle_beta 93.528(16)
_cell_angle_gamma 90.00
_cell_formula_units_Z 4
_cell_length_a 9.119(7)
_cell_length_b 24.277(17)
_cell_length_c 17.121(12)
_cell_measurement_temperature 173(2)
_cell_volume 3783(5)
_diffrn_ambient_temperature 173(2)
_exptl_crystal_density_diffrn 1.083
_cod_depositor_comments
;
The following automatic conversions were performed:
'_symmetry_cell_setting' value 'Monoclinic' changed to 'monoclinic'
according to '/home/saulius/struct/CIF-dictionaries/cif_core.dic'
dictionary named 'cif_core.dic' version 2.4.1 from 2010-06-29.

Automatic conversion script
Id: cif_fix_enum 1527 2010-12-29 10:47:43Z saulius 
;
_cod_original_sg_symbol_H-M 'P 21/n'
_cod_database_code 4100695

loop_
_symmetry_equiv_pos_as_xyz
'x, y, z'
'-x+1/2, y+1/2, -z+1/2'
'-x, -y, -z'
'x-1/2, -y-1/2, z-1/2'

loop_
_atom_site_label
_atom_site_type_symbol
_atom_site_fract_x
_atom_site_fract_y
_atom_site_fract_z
_atom_site_U_iso_or_equiv
_atom_site_adp_type
_atom_site_occupancy
_atom_site_symmetry_multiplicity
_atom_site_calc_flag
_atom_site_refinement_flags
_atom_site_disorder_assembly
_atom_site_disorder_group
Al Al 0.05933(14) 0.09972(6) 0.81957(7) 0.0334(4) Uani 1 1 d . . .
Li Li 0.2837(8) 0.2046(3) 0.8479(4) 0.044(2) Uani 1 1 d . . .
O1 O 0.2024(3) 0.13249(12) 0.88220(16) 0.0349(8) Uani 1 1 d . . .
O2 O 0.1108(3) 0.03386(12) 0.79320(16) 0.0344(8) Uani 1 1 d . . .
O3 O 0.0629(3) 0.14742(12) 0.74080(15) 0.0353(8) Uani 1 1 d . . .
O4 O 0.2659(3) 0.20268(13) 0.96097(16) 0.0422(9) Uani 1 1 d . . .
C1 C -0.1305(5) 0.09181(19) 0.8656(3) 0.0450(13) Uani 1 1 d . . .
H1A H -0.2002 0.0738 0.8279 0.067 Uiso 1 1 calc R . .
H1B H -0.1679 0.1283 0.8788 0.067 Uiso 1 1 calc R . .
H1C H -0.1185 0.0693 0.9131 0.067 Uiso 1 1 calc R . .
C2 C 0.1669(5) -0.00110(18) 0.7407(3) 0.0318(12) Uani 1 1 d . . .
C3 C 0.3057(5) -0.02668(17) 0.7591(2) 0.0279(11) Uani 1 1 d . . .
C4 C 0.3744(5) -0.05126(18) 0.6973(3) 0.0361(12) Uani 1 1 d . . .
H4A H 0.4706 -0.0657 0.7068 0.043 Uiso 1 1 calc R . .
C5 C 0.3080(5) -0.05537(18) 0.6229(3) 0.0368(12) Uani 1 1 d . . .
C6 C 0.1618(5) -0.03979(18) 0.6128(3) 0.0382(13) Uani 1 1 d . . .
H6A H 0.1113 -0.0466 0.5635 0.046 Uiso 1 1 calc R . .
C7 C 0.0852(5) -0.01483(17) 0.6706(3) 0.0304(11) Uani 1 1 d . . .
C8 C 0.3885(5) -0.0802(2) 0.5564(3) 0.0547(15) Uani 1 1 d . . .
H8A H 0.4900 -0.0885 0.5746 0.082 Uiso 1 1 calc R . .
H8B H 0.3884 -0.0538 0.5129 0.082 Uiso 1 1 calc R . .
H8C H 0.3390 -0.1141 0.5385 0.082 Uiso 1 1 calc R . .
C9 C 0.3737(5) -0.03117(18) 0.8435(2) 0.0335(12) Uani 1 1 d . . .
C10 C 0.2572(5) -0.0537(2) 0.8959(3) 0.0436(13) Uani 1 1 d . . .
H10A H 0.2189 -0.0886 0.8745 0.065 Uiso 1 1 calc R . .
H10B H 0.1766 -0.0271 0.8979 0.065 Uiso 1 1 calc R . .
H10C H 0.3014 -0.0597 0.9488 0.065 Uiso 1 1 calc R . .
C11 C 0.5013(5) -0.0726(2) 0.8499(3) 0.0479(14) Uani 1 1 d . . .
H11A H 0.4666 -0.1087 0.8308 0.072 Uiso 1 1 calc R . .
H11B H 0.5382 -0.0759 0.9047 0.072 Uiso 1 1 calc R . .
H11C H 0.5806 -0.0598 0.8183 0.072 Uiso 1 1 calc R . .
C12 C 0.4361(5) 0.02378(19) 0.8757(3) 0.0452(13) Uani 1 1 d . . .
H12A H 0.3585 0.0518 0.8727 0.068 Uiso 1 1 calc R . .
H12B H 0.5169 0.0356 0.8445 0.068 Uiso 1 1 calc R . .
H12C H 0.4724 0.0189 0.9303 0.068 Uiso 1 1 calc R . .
C13 C -0.0837(5) -0.00678(18) 0.6585(2) 0.0362(12) Uani 1 1 d . . .
C14 C -0.1574(5) -0.0277(2) 0.7310(3) 0.0488(14) Uani 1 1 d . . .
H14A H -0.1215 -0.0064 0.7769 0.073 Uiso 1 1 calc R . .
H14B H -0.1336 -0.0667 0.7393 0.073 Uiso 1 1 calc R . .
H14C H -0.2641 -0.0233 0.7232 0.073 Uiso 1 1 calc R . .
C15 C -0.1485(5) -0.0419(2) 0.5890(3) 0.0496(14) Uani 1 1 d . . .
H15A H -0.1057 -0.0301 0.5407 0.074 Uiso 1 1 calc R . .
H15B H -0.2554 -0.0370 0.5838 0.074 Uiso 1 1 calc R . .
H15C H -0.1255 -0.0808 0.5987 0.074 Uiso 1 1 calc R . .
C16 C -0.1298(5) 0.05268(19) 0.6412(3) 0.0456(14) Uani 1 1 d . . .
H16A H -0.0923 0.0765 0.6842 0.068 Uiso 1 1 calc R . .
H16B H -0.2373 0.0550 0.6362 0.068 Uiso 1 1 calc R . .
H16C H -0.0894 0.0647 0.5923 0.068 Uiso 1 1 calc R . .
C17 C 0.2058(5) 0.14889(19) 0.9572(3) 0.0322(12) Uani 1 1 d . . .
C18 C 0.4070(6) 0.2083(2) 1.0070(3) 0.0642(17) Uani 1 1 d . . .
H18A H 0.3996 0.1893 1.0585 0.077 Uiso 1 1 calc R . .
C19 C 0.4258(9) 0.2693(3) 1.0212(4) 0.129(3) Uani 1 1 d . . .
H19A H 0.3439 0.2831 1.0501 0.194 Uiso 1 1 calc R . .
H19B H 0.4273 0.2885 0.9709 0.194 Uiso 1 1 calc R . .
H19C H 0.5185 0.2760 1.0518 0.194 Uiso 1 1 calc R . .
C20 C 0.5270(6) 0.1816(3) 0.9640(4) 0.109(3) Uani 1 1 d . . .
H20A H 0.5074 0.1420 0.9588 0.163 Uiso 1 1 calc R . .
H20B H 0.6216 0.1873 0.9932 0.163 Uiso 1 1 calc R . .
H20C H 0.5301 0.1981 0.9118 0.163 Uiso 1 1 calc R . .
C21 C 0.1577(5) 0.12351(19) 1.0192(3) 0.0358(12) Uani 1 1 d . . .
C22 C 0.1419(5) 0.1528(2) 1.0957(3) 0.0524(14) Uani 1 1 d . . .
H22A H 0.1736 0.1911 1.0910 0.079 Uiso 1 1 calc R . .
H22B H 0.2028 0.1344 1.1370 0.079 Uiso 1 1 calc R . .
H22C H 0.0388 0.1518 1.1088 0.079 Uiso 1 1 calc R . .
C23 C 0.1144(6) 0.0641(2) 1.0166(3) 0.0499(14) Uani 1 1 d . . .
H23A H 0.1299 0.0491 0.9646 0.075 Uiso 1 1 calc R . .
H23B H 0.0105 0.0607 1.0273 0.075 Uiso 1 1 calc R . .
H23C H 0.1745 0.0437 1.0562 0.075 Uiso 1 1 calc R . .
C24 C 0.1357(5) 0.19608(19) 0.7380(2) 0.0312(11) Uani 1 1 d . . .
C25 C 0.0778(5) 0.24457(19) 0.7723(2) 0.0327(12) Uani 1 1 d . . .
C26 C 0.1737(5) 0.28887(19) 0.7859(2) 0.0359(12) Uani 1 1 d . . .
H26A H 0.1425 0.3189 0.8213 0.043 Uiso 1 1 calc R . .
C27 C 0.3183(5) 0.28964(18) 0.7640(3) 0.0347(12) Uani 1 1 d . . .
C28 C 0.3615(5) 0.24548(19) 0.7205(2) 0.0360(12) Uani 1 1 d . . .
H28A H 0.4679 0.2430 0.7099 0.043 Uiso 1 1 calc R . .
C29 C 0.2744(5) 0.19860(18) 0.7045(2) 0.0318(12) Uani 1 1 d . . .
C30 C 0.4179(5) 0.33821(19) 0.7831(3) 0.0474(14) Uani 1 1 d . . .
H30A H 0.4090 0.3649 0.7402 0.071 Uiso 1 1 calc R . .
H30B H 0.5198 0.3255 0.7900 0.071 Uiso 1 1 calc R . .
H30C H 0.3893 0.3557 0.8315 0.071 Uiso 1 1 calc R . .
C31 C -0.0810(5) 0.25104(18) 0.7994(3) 0.0377(12) Uani 1 1 d . . .
C32 C -0.1304(5) 0.3111(2) 0.7889(3) 0.0589(16) Uani 1 1 d . . .
H32A H -0.0622 0.3352 0.8194 0.088 Uiso 1 1 calc R . .
H32B H -0.2294 0.3154 0.8073 0.088 Uiso 1 1 calc R . .
H32C H -0.1311 0.3211 0.7335 0.088 Uiso 1 1 calc R . .
C33 C -0.1943(5) 0.2167(2) 0.7499(3) 0.0516(14) Uani 1 1 d . . .
H33A H -0.1681 0.1776 0.7538 0.077 Uiso 1 1 calc R . .
H33B H -0.1948 0.2284 0.6951 0.077 Uiso 1 1 calc R . .
H33C H -0.2922 0.2222 0.7692 0.077 Uiso 1 1 calc R . .
C34 C -0.0828(5) 0.2370(2) 0.8858(3) 0.0488(14) Uani 1 1 d . . .
H34A H -0.0513 0.1987 0.8941 0.073 Uiso 1 1 calc R . .
H34B H -0.1826 0.2416 0.9030 0.073 Uiso 1 1 calc R . .
H34C H -0.0156 0.2616 0.9160 0.073 Uiso 1 1 calc R . .
C35 C 0.3383(5) 0.15233(18) 0.6550(2) 0.0378(13) Uani 1 1 d . . .
C36 C 0.2199(5) 0.1247(2) 0.6012(3) 0.0563(15) Uani 1 1 d . . .
H36A H 0.1431 0.1096 0.6327 0.084 Uiso 1 1 calc R . .
H36B H 0.2641 0.0947 0.5722 0.084 Uiso 1 1 calc R . .
H36C H 0.1768 0.1518 0.5642 0.084 Uiso 1 1 calc R . .
C37 C 0.4561(6) 0.1742(2) 0.6028(3) 0.0608(16) Uani 1 1 d . . .
H37A H 0.4943 0.1438 0.5724 0.091 Uiso 1 1 calc R . .
H37B H 0.5365 0.1906 0.6356 0.091 Uiso 1 1 calc R . .
H37C H 0.4129 0.2022 0.5672 0.091 Uiso 1 1 calc R . .
C38 C 0.4121(6) 0.1090(2) 0.7096(3) 0.0526(14) Uani 1 1 d . . .
H38A H 0.3397 0.0940 0.7439 0.079 Uiso 1 1 calc R . .
H38B H 0.4925 0.1262 0.7414 0.079 Uiso 1 1 calc R . .
H38C H 0.4511 0.0792 0.6783 0.079 Uiso 1 1 calc R . .

loop_
_atom_site_aniso_label
_atom_site_aniso_U_11
_atom_site_aniso_U_22
_atom_site_aniso_U_33
_atom_site_aniso_U_23
_atom_site_aniso_U_13
_atom_site_aniso_U_12
Al 0.0305(8) 0.0367(9) 0.0330(8) -0.0012(7) 0.0022(6) -0.0023(7)
Li 0.040(5) 0.056(6) 0.033(5) 0.000(4) -0.003(4) 0.000(4)
O1 0.0352(19) 0.043(2) 0.0261(19) -0.0044(15) 0.0010(14) -0.0041(15)
O2 0.0348(18) 0.0364(19) 0.0315(18) -0.0024(16) -0.0018(15) -0.0009(15)
O3 0.0334(18) 0.038(2) 0.0344(18) 0.0002(15) -0.0002(14) -0.0047(16)
O4 0.052(2) 0.040(2) 0.0336(18) -0.0031(15) -0.0027(16) -0.0088(17)
C1 0.051(3) 0.035(3) 0.050(3) -0.003(2) 0.010(3) -0.005(3)
C2 0.037(3) 0.033(3) 0.025(3) -0.003(2) 0.004(2) -0.003(2)
C3 0.021(3) 0.034(3) 0.028(3) 0.002(2) 0.000(2) -0.005(2)
C4 0.034(3) 0.038(3) 0.037(3) 0.005(2) 0.008(3) 0.004(2)
C5 0.039(3) 0.043(3) 0.029(3) 0.001(2) 0.004(3) -0.004(2)
C6 0.043(3) 0.044(3) 0.027(3) 0.003(2) -0.003(3) -0.008(3)
C7 0.031(3) 0.034(3) 0.027(3) 0.001(2) -0.001(2) -0.001(2)
C8 0.051(3) 0.077(4) 0.037(3) -0.001(3) 0.005(3) 0.013(3)
C9 0.027(3) 0.041(3) 0.032(3) -0.002(2) -0.001(2) 0.002(2)
C10 0.042(3) 0.055(3) 0.034(3) 0.001(2) 0.005(2) 0.003(3)
C11 0.043(3) 0.065(4) 0.036(3) 0.005(3) -0.002(2) 0.006(3)
C12 0.045(3) 0.054(4) 0.035(3) 0.002(3) -0.006(2) -0.004(3)
C13 0.037(3) 0.035(3) 0.036(3) 0.003(2) -0.005(2) -0.005(2)
C14 0.035(3) 0.060(4) 0.051(3) -0.001(3) 0.003(3) -0.008(3)
C15 0.041(3) 0.055(4) 0.050(3) -0.008(3) -0.013(3) -0.007(3)
C16 0.037(3) 0.052(4) 0.045(3) -0.001(3) -0.012(2) -0.002(3)
C17 0.035(3) 0.033(3) 0.027(3) -0.004(2) -0.002(2) 0.001(2)
C18 0.063(4) 0.086(5) 0.041(3) 0.020(3) -0.018(3) -0.039(4)
C19 0.199(9) 0.104(6) 0.080(5) -0.002(4) -0.032(5) -0.105(6)
C20 0.042(4) 0.181(8) 0.100(5) 0.029(5) -0.008(4) -0.027(5)
C21 0.037(3) 0.040(3) 0.030(3) -0.004(2) 0.001(2) -0.006(2)
C22 0.051(3) 0.072(4) 0.035(3) -0.003(3) 0.003(2) -0.007(3)
C23 0.059(4) 0.055(4) 0.036(3) 0.003(3) 0.007(3) -0.007(3)
C24 0.036(3) 0.031(3) 0.025(3) -0.001(2) -0.001(2) -0.006(3)
C25 0.032(3) 0.033(3) 0.032(3) 0.003(2) -0.005(2) -0.002(3)
C26 0.040(3) 0.036(3) 0.032(3) -0.002(2) 0.004(2) 0.002(3)
C27 0.036(3) 0.034(3) 0.035(3) -0.003(2) 0.006(2) -0.006(2)
C28 0.033(3) 0.041(3) 0.034(3) -0.002(3) 0.001(2) 0.003(3)
C29 0.035(3) 0.036(3) 0.024(3) 0.001(2) 0.001(2) 0.000(3)
C30 0.043(3) 0.045(3) 0.055(3) -0.004(3) 0.006(3) -0.011(3)
C31 0.029(3) 0.041(3) 0.043(3) 0.002(2) 0.001(2) 0.002(2)
C32 0.032(3) 0.054(4) 0.092(4) 0.015(3) 0.010(3) 0.011(3)
C33 0.024(3) 0.071(4) 0.059(3) -0.004(3) 0.000(3) 0.000(3)
C34 0.039(3) 0.060(4) 0.048(3) -0.010(3) 0.011(3) -0.003(3)
C35 0.041(3) 0.041(3) 0.031(3) -0.005(2) 0.006(2) -0.002(3)
C36 0.053(3) 0.070(4) 0.046(3) -0.021(3) 0.001(3) -0.001(3)
C37 0.079(4) 0.056(4) 0.052(3) -0.011(3) 0.037(3) -0.010(3)
C38 0.056(3) 0.049(3) 0.053(3) -0.006(3) 0.005(3) 0.014(3)

loop_
_geom_bond_atom_site_label_1
_geom_bond_atom_site_label_2
_geom_bond_distance
_geom_bond_site_symmetry_2
_geom_bond_publ_flag
Al O2 1.734(3) . ?
Al O3 1.779(3) . ?
Al O1 1.820(3) . ?
Al C1 1.955(5) . ?
Li O4 1.954(8) . ?
Li O1 2.002(9) . ?
Li C24 2.256(8) . ?
Li C25 2.417(9) . ?
Li C17 2.449(9) . ?
Li C29 2.456(8) . ?
Li C26 2.488(9) . ?
Li C28 2.536(9) . ?
Li C27 2.547(9) . ?
O1 C17 1.343(5) . ?
O2 C2 1.359(5) . ?
O3 C24 1.357(5) . ?
O4 C17 1.416(5) . ?
O4 C18 1.474(6) . ?
C2 C7 1.412(6) . ?
C2 C3 1.428(6) . ?
C3 C4 1.396(6) . ?
C3 C9 1.542(6) . ?
C4 C5 1.379(6) . ?
C5 C6 1.387(6) . ?
C5 C8 1.517(6) . ?
C6 C7 1.386(6) . ?
C7 C13 1.554(6) . ?
C9 C10 1.533(6) . ?
C9 C11 1.537(6) . ?
C9 C12 1.539(6) . ?
C13 C16 1.527(6) . ?
C13 C14 1.535(6) . ?
C13 C15 1.551(6) . ?
C17 C21 1.325(6) . ?
C18 C20 1.503(8) . ?
C18 C19 1.508(8) . ?
C21 C23 1.495(6) . ?
C21 C22 1.505(6) . ?
C24 C29 1.422(6) . ?
C24 C25 1.431(6) . ?
C25 C26 1.397(6) . ?
C25 C31 1.556(6) . ?
C26 C27 1.393(6) . ?
C27 C28 1.376(6) . ?
C27 C30 1.511(6) . ?
C28 C29 1.405(6) . ?
C29 C35 1.542(6) . ?
C31 C34 1.519(6) . ?
C31 C32 1.534(6) . ?
C31 C33 1.542(6) . ?
C35 C36 1.530(6) . ?
C35 C38 1.534(6) . ?
C35 C37 1.534(6) . ?
